data_7232184
loop_
_publ_author_name
'Wu, Lei'
'Chaplais, G\'erald'
'Xue, Ming'
'Qiu, Shilun'
'Patarin, Jo\"el'
'Simon-Masseron, Ang\'elique'
'Chen, Huaxin'

_publ_section_title
;
 New functionalized MIL-53(In) solids: syntheses, characterization,
 sorption, and structural flexibility
;
_journal_issue 4
_journal_name_full 'RSC Advances'
_journal_page_first 1918
_journal_paper_doi 10.1039/C8RA08522F
_journal_volume 9
_journal_year 2019
_chemical_formula_moiety 'C8 In N O9'
_chemical_formula_sum 'C8 In N O9'
_chemical_formula_weight 368.91
_chemical_melting_point ?
_chemical_name_common MIL53(In)_NO2
_chemical_name_systematic
; 
 ? 
;
_space_group_IT_number 74
_symmetry_cell_setting orthorhombic
_symmetry_space_group_name_Hall '-I 2b 2'
_symmetry_space_group_name_H-M 'I m m a'
_atom_sites_solution_hydrogens none
_atom_sites_solution_primary direct
_atom_sites_solution_secondary difmap
_audit_creation_method SHELXL-97
_audit_update_record
;
2017-03-01 deposited with the CCDC.
2018-12-28 downloaded from the CCDC.
;
_cell_angle_alpha 90.00
_cell_angle_beta 90.00
_cell_angle_gamma 90.00
_cell_formula_units_Z 4
_cell_length_a 18.6290(9)
_cell_length_b 7.3019(4)
_cell_length_c 11.4527(6)
_cell_measurement_reflns_used 2878
_cell_measurement_temperature 293(2)
_cell_measurement_theta_max 28.3415
_cell_measurement_theta_min 2.1865
_cell_volume 1557.88(14)
_computing_cell_refinement 'Bruker SMART'
_computing_data_collection 'Bruker SMART'
_computing_data_reduction 'Bruker SMART'
_computing_molecular_graphics SHELXP-97
_computing_publication_material SHELXP-97
_computing_structure_refinement 'SHELXL-97 (Sheldrick, 1997)'
_computing_structure_solution 'SHELXS-97 (Sheldrick, 1990)'
_diffrn_ambient_temperature 293(2)
_diffrn_detector_area_resol_mean 9.00cm
_diffrn_measured_fraction_theta_full 0.999
_diffrn_measured_fraction_theta_max 0.999
_diffrn_measurement_device_type 'CCD area detector'
_diffrn_measurement_method 'phi and omega scans'
_diffrn_radiation_monochromator graphite
_diffrn_radiation_source 'fine-focus sealed tube'
_diffrn_radiation_type MoK\a
_diffrn_radiation_wavelength 0.71073
_diffrn_reflns_av_R_equivalents 0.0921
_diffrn_reflns_av_sigmaI/netI 0.0485
_diffrn_reflns_limit_h_max 22
_diffrn_reflns_limit_h_min -20
_diffrn_reflns_limit_k_max 8
_diffrn_reflns_limit_k_min -8
_diffrn_reflns_limit_l_max 13
_diffrn_reflns_limit_l_min -12
_diffrn_reflns_number 4096
_diffrn_reflns_theta_full 25.00
_diffrn_reflns_theta_max 25.00
_diffrn_reflns_theta_min 2.09
_diffrn_standards_decay_% none
_diffrn_standards_interval_count none
_diffrn_standards_interval_time none
_diffrn_standards_number none
_exptl_absorpt_coefficient_mu 1.549
_exptl_absorpt_correction_T_max 0.857
_exptl_absorpt_correction_T_min 0.757
_exptl_absorpt_correction_type empirical
_exptl_absorpt_process_details SADAB
_exptl_crystal_colour transparent
_exptl_crystal_density_diffrn 1.573
_exptl_crystal_density_meas ?
_exptl_crystal_density_method 'not measured'
_exptl_crystal_description block
_exptl_crystal_F_000 704
_exptl_crystal_size_max 0.30
_exptl_crystal_size_mid 0.15
_exptl_crystal_size_min 0.10
_refine_diff_density_max 1.474
_refine_diff_density_min -0.527
_refine_diff_density_rms 0.194
_refine_ls_extinction_coef 0.0059(16)
_refine_ls_extinction_expression Fc^*^=kFc[1+0.001xFc^2^\l^3^/sin(2\q)]^-1/4^
_refine_ls_extinction_method SHELXL
_refine_ls_goodness_of_fit_ref 1.042
_refine_ls_hydrogen_treatment constr
_refine_ls_matrix_type full
_refine_ls_number_parameters 73
_refine_ls_number_reflns 777
_refine_ls_number_restraints 19
_refine_ls_restrained_S_all 1.059
_refine_ls_R_factor_all 0.0444
_refine_ls_R_factor_gt 0.0382
_refine_ls_shift/su_max 0.000
_refine_ls_shift/su_mean 0.000
_refine_ls_structure_factor_coef Fsqd
_refine_ls_weighting_details 'calc w=1/[\s^2^(Fo^2^)+(0.1237P)^2^+0.1246P] where P=(Fo^2^+2Fc^2^)/3'
_refine_ls_weighting_scheme calc
_refine_ls_wR_factor_gt 0.1493
_refine_ls_wR_factor_ref 0.1566
_reflns_number_gt 612
_reflns_number_total 777
_reflns_threshold_expression >2sigma(I)
_cod_data_source_file c8ra08522f2.cif
_cod_data_source_block imma
_cod_depositor_comments
;
The following automatic conversions were performed:

'_chemical_melting_point' value 'not measured' was changed to '?' -
the value is undefined or not given.

'_symmetry_cell_setting' value 'Orthorhombic' changed to
'orthorhombic' according to
/home/data/users/saulius/crontab/automatic-downloads/rss-feeds/RSC/lib/dictionaries/cif_core.dic
dictionary named 'cif_core.dic' version 2.4.2 from 2011-04-26.

'_exptl_crystal_density_meas' value 'none' was changed to '?' - the
value is perceived as not measured.

Automatic conversion script
Id: cif_fix_values 4973 2017-02-22 13:04:09Z antanas 
;
_cod_original_sg_symbol_H-M Imma
_cod_database_code 7232184

loop_
_symmetry_equiv_pos_as_xyz
'x, y, z'
'-x, -y+1/2, z'
'-x, y+1/2, -z'
'x, -y, -z'
'x+1/2, y+1/2, z+1/2'
'-x+1/2, -y+1, z+1/2'
'-x+1/2, y+1, -z+1/2'
'x+1/2, -y+1/2, -z+1/2'
'-x, -y, -z'
'x, y-1/2, -z'
'x, -y-1/2, z'
'-x, y, z'
'-x+1/2, -y+1/2, -z+1/2'
'x+1/2, y, -z+1/2'
'x+1/2, -y, z+1/2'
'-x+1/2, y+1/2, z+1/2'

loop_
_atom_site_label
_atom_site_type_symbol
_atom_site_fract_x
_atom_site_fract_y
_atom_site_fract_z
_atom_site_U_iso_or_equiv
_atom_site_adp_type
_atom_site_occupancy
_atom_site_symmetry_multiplicity
_atom_site_calc_flag
_atom_site_refinement_flags
In1 In 0.5000 0.0000 0.5000 0.0186(5) Uani 1 4 d S
N1 N 0.3066(13) -0.080(4) 0.693(2) 0.060(7) Uani 0.25 1 d PDU
O1 O 0.41577(18) 0.0974(4) 0.6134(3) 0.0482(11) Uani 1 1 d .
O2 O 0.5000 0.2500 0.4129(5) 0.0290(15) Uani 1 4 d S
O3 O 0.2910(14) -0.148(4) 0.595(2) 0.111(8) Uani 0.25 1 d PU
O4 O 0.3444(11) -0.160(3) 0.772(2) 0.098(7) Uani 0.25 1 d PD
O5 O 0.0491(13) 0.2500 0.3200(12) 0.245(8) Uani 1 2 d SU
C1 C 0.2828(4) 0.0885(9) 0.7212(8) 0.063(2) Uani 1 1 d .
C2 C 0.3170(4) 0.2500 0.6953(8) 0.041(2) Uani 1 2 d S
C3 C 0.3888(4) 0.2500 0.6340(7) 0.0359(17) Uani 1 2 d S

loop_
_atom_site_aniso_label
_atom_site_aniso_U_11
_atom_site_aniso_U_22
_atom_site_aniso_U_33
_atom_site_aniso_U_23
_atom_site_aniso_U_13
_atom_site_aniso_U_12
In1 0.0138(6) 0.0120(6) 0.0300(7) -0.00134(18) 0.000 0.000
N1 0.056(13) 0.060(13) 0.065(13) -0.006(12) 0.039(11) -0.009(11)
O1 0.043(2) 0.0314(19) 0.070(3) 0.0061(18) 0.0334(18) 0.0091(15)
O2 0.035(3) 0.015(3) 0.037(4) 0.000 0.000 0.000
O3 0.118(14) 0.094(13) 0.121(14) -0.039(12) 0.042(12) -0.006(11)
O4 0.068(14) 0.079(13) 0.15(2) 0.034(16) 0.033(15) 0.023(11)
O5 0.310(17) 0.225(15) 0.202(11) 0.000 -0.084(12) 0.000
C1 0.053(4) 0.027(3) 0.108(6) -0.001(3) 0.046(4) 0.000(3)
C2 0.036(4) 0.021(4) 0.067(6) 0.000 0.026(4) 0.000
C3 0.032(4) 0.024(3) 0.051(5) 0.000 0.015(3) 0.000

loop_
_atom_type_symbol
_atom_type_description
_atom_type_scat_dispersion_real
_atom_type_scat_dispersion_imag
_atom_type_scat_source
C C 0.0033 0.0016 'International Tables Vol C Tables 4.2.6.8 and 6.1.1.4'
H H 0.0000 0.0000 'International Tables Vol C Tables 4.2.6.8 and 6.1.1.4'
N N 0.0061 0.0033 'International Tables Vol C Tables 4.2.6.8 and 6.1.1.4'
O O 0.0106 0.0060 'International Tables Vol C Tables 4.2.6.8 and 6.1.1.4'
In In -0.7276 1.3100 'International Tables Vol C Tables 4.2.6.8 and 6.1.1.4'

loop_
_geom_angle_atom_site_label_1
_geom_angle_atom_site_label_2
_geom_angle_atom_site_label_3
_geom_angle
_geom_angle_site_symmetry_1
_geom_angle_site_symmetry_3
O2 In1 O2 180.0 . 9_656
O2 In1 O1 89.96(13) . 12_655
O2 In1 O1 90.04(13) 9_656 12_655
O2 In1 O1 90.04(13) . 9_656
O2 In1 O1 89.96(13) 9_656 9_656
O1 In1 O1 86.7(2) 12_655 9_656
O2 In1 O1 89.96(13) . .
O2 In1 O1 90.04(13) 9_656 .
O1 In1 O1 93.3(2) 12_655 .
O1 In1 O1 180.00(15) 9_656 .
O2 In1 O1 90.04(13) . 4_556
O2 In1 O1 89.96(13) 9_656 4_556
O1 In1 O1 180.00(12) 12_655 4_556
O1 In1 O1 93.3(2) 9_656 4_556
O1 In1 O1 86.7(2) . 4_556
O3 N1 O4 125(3) . .
O3 N1 C1 120(2) . .
O4 N1 C1 115(2) . .
C3 O1 In1 134.6(4) . .
In1 O2 In1 122.7(3) . 2_655
N1 O3 O3 113.0(18) . 11
N1 O4 O4 117.0(18) . 11
N1 C1 C2 125.4(12) . .
N1 C1 C1 113.8(11) . 7_546
C2 C1 C1 120.8(4) . 7_546
C1 C2 C1 118.3(8) . 11_565
C1 C2 C3 120.8(4) . .
C1 C2 C3 120.8(4) 11_565 .
O1 C3 O1 127.1(6) . 11_565
O1 C3 C2 116.4(3) . .
O1 C3 C2 116.4(3) 11_565 .

loop_
_geom_bond_atom_site_label_1
_geom_bond_atom_site_label_2
_geom_bond_distance
_geom_bond_site_symmetry_2
In1 O2 2.080(3) .
In1 O2 2.080(3) 9_656
In1 O1 2.157(3) 12_655
In1 O1 2.157(3) 9_656
In1 O1 2.157(3) .
In1 O1 2.157(3) 4_556
N1 O3 1.26(3) .
N1 O4 1.289(18) .
N1 C1 1.35(3) .
O1 C3 1.244(4) .
O2 In1 2.080(3) 2_655
O3 O3 1.50(5) 11
O4 O4 1.31(5) 11
C1 C2 1.373(8) .
C1 C1 1.389(13) 7_546
C2 C1 1.373(8) 11_565
C2 C3 1.510(10) .
C3 O1 1.245(4) 11_565
